data_7106063
loop_
_publ_author_name
'Nasser Nasser'
'Richard J. Puddephatt'

_publ_section_title
;
 Self-assembled polymers of silver(I) with a chiral diphosphine ligand
;
_journal_name_full Chem.Commun.
_journal_page_first 2808
_journal_paper_doi 10.1039/c0cc05411a
_journal_volume 47
_journal_year 2011
_chemical_absolute_configuration unk
_chemical_formula_moiety 'C44 H40 Ag N2 O2 P2, C F3 O4 S'
_chemical_formula_sum 'C45 H40 Ag F3 N2 O6 P2 S'
_chemical_formula_weight 963.66
_chemical_name_systematic
;
?
;
_space_group_IT_number 20
_symmetry_cell_setting orthorhombic
_symmetry_space_group_name_Hall 'C 2c 2'
_symmetry_space_group_name_H-M 'C 2 2 21'
_atom_sites_solution_hydrogens geom
_atom_sites_solution_primary direct
_atom_sites_solution_secondary difmap
_audit_creation_method SHELXL-97
_cell_angle_alpha 90.00
_cell_angle_beta 90.00
_cell_angle_gamma 90.00
_cell_formula_units_Z 4
_cell_length_a 17.5960(12)
_cell_length_b 18.9475(12)
_cell_length_c 14.3780(9)
_cell_measurement_reflns_used 6175
_cell_measurement_temperature 150(2)
_cell_measurement_theta_max 20.24
_cell_measurement_theta_min 2.31
_cell_volume 4793.6(5)
_computing_cell_refinement 'Bruker SAINT'
_computing_data_collection 'Bruker APEX2'
_computing_data_reduction 'Bruker SAINT'
_computing_molecular_graphics 'Bruker SHELXTL'
_computing_publication_material 'Bruker SHELXTL'
_computing_structure_refinement 'SHELXL-97 (Sheldrick, 2008)'
_computing_structure_solution 'SHELXS-97 (Sheldrick, 2008)'
_diffrn_ambient_temperature 150(2)
_diffrn_measured_fraction_theta_full 1.000
_diffrn_measured_fraction_theta_max 1.000
_diffrn_measurement_device_type 'Bruker APEX-II CCD'
_diffrn_measurement_method '\f and \w scans'
_diffrn_radiation_monochromator graphite
_diffrn_radiation_source 'fine-focus sealed tube'
_diffrn_radiation_type MoK\a
_diffrn_radiation_wavelength 0.71073
_diffrn_reflns_av_R_equivalents 0.0951
_diffrn_reflns_av_sigmaI/netI 0.0714
_diffrn_reflns_limit_h_max 23
_diffrn_reflns_limit_h_min -23
_diffrn_reflns_limit_k_max 25
_diffrn_reflns_limit_k_min -25
_diffrn_reflns_limit_l_max 18
_diffrn_reflns_limit_l_min -19
_diffrn_reflns_number 49982
_diffrn_reflns_theta_full 28.28
_diffrn_reflns_theta_max 28.28
_diffrn_reflns_theta_min 2.12
_exptl_absorpt_coefficient_mu 0.588
_exptl_absorpt_correction_T_max 0.9855
_exptl_absorpt_correction_T_min 0.9723
_exptl_absorpt_correction_type multi-scan
_exptl_crystal_colour colourless
_exptl_crystal_density_diffrn 1.335
_exptl_crystal_density_method 'not measured'
_exptl_crystal_description block
_exptl_crystal_F_000 1968
_exptl_crystal_size_max 0.05
_exptl_crystal_size_mid 0.04
_exptl_crystal_size_min 0.03
_platon_squeeze_details
;
;
_refine_diff_density_max 0.764
_refine_diff_density_min -0.387
_refine_diff_density_rms 0.072
_refine_ls_abs_structure_details 'Flack H D (1983), Acta Cryst. A39, 876-881'
_refine_ls_abs_structure_Flack -0.02(3)
_refine_ls_extinction_method none
_refine_ls_goodness_of_fit_ref 1.010
_refine_ls_hydrogen_treatment constr
_refine_ls_matrix_type full
_refine_ls_number_parameters 303
_refine_ls_number_reflns 5952
_refine_ls_number_restraints 0
_refine_ls_restrained_S_all 1.010
_refine_ls_R_factor_all 0.0775
_refine_ls_R_factor_gt 0.0518
_refine_ls_shift/su_max 0.046
_refine_ls_shift/su_mean 0.002
_refine_ls_structure_factor_coef Fsqd
_refine_ls_weighting_details 'calc w=1/[\s^2^(Fo^2^)+(0.0580P)^2^+0.0000P] where P=(Fo^2^+2Fc^2^)/3'
_refine_ls_weighting_scheme calc
_refine_ls_wR_factor_gt 0.1069
_refine_ls_wR_factor_ref 0.1148
_reflns_number_gt 4340
_reflns_number_total 5952
_reflns_threshold_expression >2sigma(I)
_cod_data_source_file C0CC05411A.TXT
_cod_data_source_block b10074orthchir2
_cod_depositor_comments
;
The following automatic conversions were performed:

'_symmetry_cell_setting' value 'Orthorhombic' changed to
'orthorhombic' according to the built-in table from CIF Core
dictionary named 'cif_core.dic' version 2.4.1 from 2010-06-29.

Automatic conversion script
Id: cif_fix_values 1646 2011-03-28 12:23:43Z adriana 
;
_cod_original_sg_symbol_H-M C222(1)
_cod_database_code 7106063

loop_
_symmetry_equiv_pos_as_xyz
'x, y, z'
'x, -y, -z'
'-x, y, -z+1/2'
'-x, -y, z+1/2'
'x+1/2, y+1/2, z'
'x+1/2, -y+1/2, -z'
'-x+1/2, y+1/2, -z+1/2'
'-x+1/2, -y+1/2, z+1/2'

loop_
_atom_site_label
_atom_site_type_symbol
_atom_site_fract_x
_atom_site_fract_y
_atom_site_fract_z
_atom_site_U_iso_or_equiv
_atom_site_adp_type
_atom_site_occupancy
_atom_site_symmetry_multiplicity
_atom_site_calc_flag
_atom_site_refinement_flags
_atom_site_disorder_assembly
_atom_site_disorder_group
Ag1 Ag 0.78560(2) 0.5000 0.5000 0.03804(13) Uani 1 2 d S . .
P1 P 0.76969(6) 0.37454(5) 0.48365(6) 0.0352(3) Uani 1 1 d . . .
O3 O 0.8407(4) 0.4659(4) 0.0692(4) 0.136(3) Uani 1 1 d . . .
O1 O 0.84163(17) 0.41643(17) 0.6415(2) 0.0464(8) Uani 1 1 d . . .
F3 F 0.7495(5) 0.5686(5) 0.1695(4) 0.105(3) Uani 0.50 1 d P . .
F2 F 0.7209(4) 0.6257(3) 0.0492(7) 0.102(3) Uani 0.50 1 d P . .
N1 N 0.9688(2) 0.41992(19) 0.6570(2) 0.0351(9) Uani 1 1 d . . .
H1 H 1.0125 0.3994 0.6448 0.042 Uiso 1 1 calc R . .
C15 C 0.9255(3) 0.2147(2) 0.4441(3) 0.0541(14) Uani 1 1 d . . .
H15 H 0.9296 0.1742 0.4054 0.065 Uiso 1 1 calc R . .
C17 C 0.9756(3) 0.2870(2) 0.5630(3) 0.0441(12) Uani 1 1 d . . .
H17 H 1.0150 0.2972 0.6062 0.053 Uiso 1 1 calc R . .
C16 C 0.9817(3) 0.2290(2) 0.5065(4) 0.0541(12) Uani 1 1 d . . .
H16 H 1.0249 0.1991 0.5108 0.065 Uiso 1 1 calc R . .
C2 C 0.7413(3) 0.3966(3) 0.2985(3) 0.0464(12) Uani 1 1 d . . .
H2 H 0.7727 0.4368 0.3081 0.056 Uiso 1 1 calc R . .
C12 C 0.6981(3) 0.2666(3) 0.5840(3) 0.0621(15) Uani 1 1 d . . .
H12 H 0.7292 0.2353 0.5492 0.074 Uiso 1 1 calc R . .
C5 C 0.6490(4) 0.2813(3) 0.2709(3) 0.0708(18) Uani 1 1 d . . .
H5 H 0.6166 0.2417 0.2620 0.085 Uiso 1 1 calc R . .
C13 C 0.8543(2) 0.31822(18) 0.4939(3) 0.0372(9) Uani 1 1 d . . .
C9 C 0.6083(3) 0.3545(4) 0.6847(4) 0.0671(16) Uani 1 1 d . . .
H9 H 0.5772 0.3850 0.7207 0.081 Uiso 1 1 calc R . .
C18 C 0.9123(3) 0.3316(2) 0.5582(3) 0.0373(10) Uani 1 1 d . . .
F1 F 0.6948(4) 0.5157(5) 0.0458(5) 0.106(4) Uani 0.50 1 d P . .
C4 C 0.6640(4) 0.3263(3) 0.1973(3) 0.0760(19) Uani 1 1 d . . .
H4 H 0.6425 0.3176 0.1378 0.091 Uiso 1 1 calc R . .
C24 C 0.7460(7) 0.5666(7) 0.0841(12) 0.086(5) Uani 0.50 1 d P . .
C14 C 0.8618(3) 0.2587(2) 0.4361(3) 0.0489(12) Uani 1 1 d . . .
H14 H 0.8236 0.2484 0.3914 0.059 Uiso 1 1 calc R . .
C6 C 0.6808(3) 0.2936(3) 0.3567(3) 0.0603(15) Uani 1 1 d . . .
H6 H 0.6710 0.2620 0.4065 0.072 Uiso 1 1 calc R . .
S1 S 0.83781(16) 0.54375(18) 0.03399(19) 0.0561(7) Uani 0.50 1 d P . .
O2 O 0.8676(8) 0.6079(7) 0.1101(14) 0.129(8) Uani 0.50 1 d P . .
C11 C 0.6474(4) 0.2393(4) 0.6470(4) 0.0754(18) Uani 1 1 d . . .
H11 H 0.6437 0.1898 0.6565 0.091 Uiso 1 1 calc R . .
C22 C 0.9685(3) 0.6161(3) 0.7137(5) 0.0636(16) Uani 1 1 d . . .
H22A H 0.9186 0.6197 0.7451 0.076 Uiso 1 1 calc R . .
H22B H 0.9744 0.6576 0.6726 0.076 Uiso 1 1 calc R . .
C19 C 0.9054(2) 0.3929(2) 0.6226(3) 0.0333(9) Uani 1 1 d . . .
C20 C 0.9675(2) 0.48354(19) 0.7151(3) 0.0353(11) Uani 1 1 d . . .
H20 H 0.9186 0.4841 0.7506 0.042 Uiso 1 1 calc R . .
C10 C 0.6022(3) 0.2851(4) 0.6961(4) 0.0627(16) Uani 1 1 d . . .
H10 H 0.5659 0.2669 0.7388 0.075 Uiso 1 1 calc R . .
C7 C 0.7050(3) 0.3388(2) 0.5697(3) 0.0436(11) Uani 1 1 d . . .
C1 C 0.7267(3) 0.3513(2) 0.3713(2) 0.0370(10) Uani 1 1 d . . .
C8 C 0.6597(3) 0.3836(3) 0.6211(3) 0.0508(13) Uani 1 1 d . . .
H8 H 0.6632 0.4333 0.6134 0.061 Uiso 1 1 calc R . .
C3 C 0.7105(4) 0.3839(3) 0.2113(3) 0.0643(15) Uani 1 1 d . . .
H3 H 0.7214 0.4149 0.1611 0.077 Uiso 1 1 calc R . .
C21 C 0.9707(3) 0.5493(2) 0.6557(4) 0.0470(13) Uani 1 1 d . . .
H21A H 0.9272 0.5493 0.6121 0.056 Uiso 1 1 calc R . .
H21B H 1.0180 0.5488 0.6184 0.056 Uiso 1 1 calc R . .
O5 O 0.8858(7) 0.6130(10) 0.0678(9) 0.097(5) Uani 0.50 1 d P . .

loop_
_atom_site_aniso_label
_atom_site_aniso_U_11
_atom_site_aniso_U_22
_atom_site_aniso_U_33
_atom_site_aniso_U_23
_atom_site_aniso_U_13
_atom_site_aniso_U_12
Ag1 0.0457(2) 0.0328(2) 0.0357(2) -0.0090(2) 0.000 0.000
P1 0.0490(6) 0.0340(5) 0.0225(5) -0.0040(4) 0.0046(5) -0.0053(4)
O3 0.139(5) 0.192(7) 0.077(3) 0.021(4) 0.005(3) 0.072(5)
O1 0.0371(17) 0.059(2) 0.0436(18) -0.0209(15) 0.0007(14) 0.0054(16)
F3 0.131(6) 0.155(7) 0.028(3) 0.003(4) 0.030(4) 0.070(5)
F2 0.078(5) 0.060(4) 0.167(7) 0.024(4) -0.001(5) 0.025(4)
N1 0.035(2) 0.033(2) 0.0369(19) -0.0016(16) 0.0078(16) 0.0056(18)
C15 0.096(4) 0.027(2) 0.039(3) 0.001(2) 0.026(3) 0.015(3)
C17 0.059(3) 0.036(3) 0.037(2) 0.006(2) 0.013(2) 0.012(2)
C16 0.087(3) 0.042(2) 0.033(2) 0.019(3) 0.017(3) 0.020(2)
C2 0.062(3) 0.050(3) 0.028(2) 0.0001(19) 0.000(2) -0.014(2)
C12 0.077(4) 0.059(3) 0.050(3) 0.019(3) 0.024(3) 0.002(3)
C5 0.105(5) 0.069(4) 0.039(3) -0.020(3) -0.001(3) -0.044(4)
C13 0.064(2) 0.0300(18) 0.0181(17) 0.003(2) 0.011(2) -0.0026(16)
C9 0.058(4) 0.101(5) 0.042(3) -0.021(3) 0.009(3) -0.005(3)
C18 0.048(3) 0.035(2) 0.029(2) 0.0037(18) 0.0135(19) 0.001(2)
F1 0.050(3) 0.139(9) 0.128(6) 0.065(7) -0.002(3) -0.014(5)
C4 0.113(5) 0.089(4) 0.026(2) -0.005(3) -0.012(3) -0.037(4)
C24 0.047(7) 0.062(8) 0.148(14) 0.064(9) 0.034(8) 0.033(6)
C14 0.084(4) 0.040(3) 0.023(2) 0.0006(19) 0.010(2) -0.006(3)
C6 0.099(4) 0.048(3) 0.033(2) -0.002(2) 0.004(3) -0.034(3)
S1 0.0379(13) 0.0743(19) 0.0561(15) 0.0105(13) -0.0045(11) 0.0042(13)
O2 0.061(9) 0.057(6) 0.27(2) 0.062(11) -0.025(11) -0.016(6)
C11 0.085(4) 0.095(5) 0.046(3) 0.026(3) 0.019(3) -0.010(4)
C22 0.057(3) 0.035(3) 0.098(4) 0.003(3) -0.027(3) 0.005(2)
C19 0.039(3) 0.033(2) 0.028(2) -0.0006(17) 0.0068(18) 0.0013(19)
C20 0.032(2) 0.031(3) 0.043(2) -0.0002(17) 0.0013(17) 0.0017(16)
C10 0.048(3) 0.106(5) 0.034(3) 0.014(3) -0.003(2) -0.017(3)
C7 0.048(3) 0.061(3) 0.0220(19) -0.0022(19) 0.000(2) 0.000(2)
C1 0.054(3) 0.034(2) 0.0230(18) -0.0044(16) 0.0009(19) -0.010(2)
C8 0.043(3) 0.070(3) 0.039(3) -0.010(2) 0.007(2) -0.011(3)
C3 0.100(4) 0.063(3) 0.030(2) 0.009(2) -0.001(3) -0.026(3)
C21 0.040(3) 0.033(3) 0.068(3) 0.007(2) -0.012(2) 0.006(2)
O5 0.026(5) 0.180(15) 0.084(7) 0.052(7) -0.009(4) -0.021(6)

loop_
_atom_type_symbol
_atom_type_description
_atom_type_scat_dispersion_real
_atom_type_scat_dispersion_imag
_atom_type_scat_source
C C 0.0033 0.0016 'International Tables Vol C Tables 4.2.6.8 and 6.1.1.4'
H H 0.0000 0.0000 'International Tables Vol C Tables 4.2.6.8 and 6.1.1.4'
N N 0.0061 0.0033 'International Tables Vol C Tables 4.2.6.8 and 6.1.1.4'
O O 0.0106 0.0060 'International Tables Vol C Tables 4.2.6.8 and 6.1.1.4'
F F 0.0171 0.0103 'International Tables Vol C Tables 4.2.6.8 and 6.1.1.4'
P P 0.1023 0.0942 'International Tables Vol C Tables 4.2.6.8 and 6.1.1.4'
S S 0.1246 0.1234 'International Tables Vol C Tables 4.2.6.8 and 6.1.1.4'
Ag Ag -0.8971 1.1015 'International Tables Vol C Tables 4.2.6.8 and 6.1.1.4'

loop_
_geom_angle_atom_site_label_1
_geom_angle_atom_site_label_2
_geom_angle_atom_site_label_3
_geom_angle
_geom_angle_site_symmetry_1
_geom_angle_site_symmetry_3
_geom_angle_publ_flag
P1 Ag1 P1 166.63(5) 2_566 . ?
C7 P1 C1 104.60(19) . . ?
C7 P1 C13 103.7(2) . . ?
C1 P1 C13 105.4(2) . . ?
C7 P1 Ag1 112.06(15) . . ?
C1 P1 Ag1 111.75(14) . . ?
C13 P1 Ag1 118.15(13) . . ?
S1 O3 S1 78.0(4) 2_565 . ?
C19 N1 C20 121.2(4) . . ?
C19 N1 H1 119.4 . . ?
C20 N1 H1 119.4 . . ?
C16 C15 C14 121.0(4) . . ?
C16 C15 H15 119.5 . . ?
C14 C15 H15 119.5 . . ?
C16 C17 C18 121.1(5) . . ?
C16 C17 H17 119.5 . . ?
C18 C17 H17 119.5 . . ?
C15 C16 C17 119.6(5) . . ?
C15 C16 H16 120.2 . . ?
C17 C16 H16 120.2 . . ?
C1 C2 C3 120.3(4) . . ?
C1 C2 H2 119.8 . . ?
C3 C2 H2 119.8 . . ?
C11 C12 C7 121.7(6) . . ?
C11 C12 H12 119.1 . . ?
C7 C12 H12 119.1 . . ?
C6 C5 C4 120.2(5) . . ?
C6 C5 H5 119.9 . . ?
C4 C5 H5 119.9 . . ?
C18 C13 C14 117.8(4) . . ?
C18 C13 P1 122.6(3) . . ?
C14 C13 P1 119.6(4) . . ?
C10 C9 C8 121.5(6) . . ?
C10 C9 H9 119.2 . . ?
C8 C9 H9 119.2 . . ?
C13 C18 C17 120.3(4) . . ?
C13 C18 C19 119.5(4) . . ?
C17 C18 C19 120.2(4) . . ?
C24 F1 F1 129.0(9) . 2_565 ?
C3 C4 C5 119.3(5) . . ?
C3 C4 H4 120.3 . . ?
C5 C4 H4 120.3 . . ?
F3 C24 F2 112.0(13) . . ?
F3 C24 F1 115.8(10) . . ?
F2 C24 F1 102.6(11) . . ?
F3 C24 S1 111.0(9) . . ?
F2 C24 S1 110.7(8) . . ?
F1 C24 S1 104.2(10) . . ?
C15 C14 C13 120.2(5) . . ?
C15 C14 H14 119.9 . . ?
C13 C14 H14 119.9 . . ?
C1 C6 C5 120.8(4) . . ?
C1 C6 H6 119.6 . . ?
C5 C6 H6 119.6 . . ?
O3 S1 O3 101.9(4) 2_565 . ?
O3 S1 O2 135.1(6) 2_565 . ?
O3 S1 O2 116.9(6) . . ?
O3 S1 C24 116.8(6) 2_565 . ?
O3 S1 C24 97.2(4) . . ?
O2 S1 C24 81.4(8) . . ?
O3 S1 S1 52.5(3) 2_565 2_565 ?
O3 S1 S1 49.5(2) . 2_565 ?
O2 S1 S1 159.0(5) . 2_565 ?
C24 S1 S1 113.9(5) . 2_565 ?
O5 O2 S1 71(3) . . ?
C10 C11 C12 118.5(6) . . ?
C10 C11 H11 120.7 . . ?
C12 C11 H11 120.7 . . ?
C21 C22 C22 111.0(4) . 3_756 ?
C21 C22 H22A 109.4 . . ?
C22 C22 H22A 109.4 3_756 . ?
C21 C22 H22B 109.4 . . ?
C22 C22 H22B 109.4 3_756 . ?
H22A C22 H22B 108.0 . . ?
O1 C19 N1 122.9(4) . . ?
O1 C19 C18 119.4(4) . . ?
N1 C19 C18 117.7(4) . . ?
N1 C20 C21 110.8(4) . . ?
N1 C20 C20 111.3(3) . 3_756 ?
C21 C20 C20 110.1(3) . 3_756 ?
N1 C20 H20 108.2 . . ?
C21 C20 H20 108.2 . . ?
C20 C20 H20 108.2 3_756 . ?
C9 C10 C11 121.0(5) . . ?
C9 C10 H10 119.5 . . ?
C11 C10 H10 119.5 . . ?
C8 C7 C12 118.5(4) . . ?
C8 C7 P1 119.9(4) . . ?
C12 C7 P1 121.6(4) . . ?
C6 C1 C2 119.3(4) . . ?
C6 C1 P1 124.5(3) . . ?
C2 C1 P1 116.2(3) . . ?
C7 C8 C9 118.7(5) . . ?
C7 C8 H8 120.6 . . ?
C9 C8 H8 120.6 . . ?
C4 C3 C2 120.1(4) . . ?
C4 C3 H3 120.0 . . ?
C2 C3 H3 120.0 . . ?
C20 C21 C22 112.1(4) . . ?
C20 C21 H21A 109.2 . . ?
C22 C21 H21A 109.2 . . ?
C20 C21 H21B 109.2 . . ?
C22 C21 H21B 109.2 . . ?
H21A C21 H21B 107.9 . . ?

loop_
_geom_bond_atom_site_label_1
_geom_bond_atom_site_label_2
_geom_bond_distance
_geom_bond_site_symmetry_2
_geom_bond_publ_flag
Ag1 P1 2.4051(10) 2_566 ?
Ag1 P1 2.4051(10) . ?
P1 C7 1.813(4) . ?
P1 C1 1.838(4) . ?
P1 C13 1.838(4) . ?
O3 S1 1.496(6) 2_565 ?
O3 S1 1.560(6) . ?
O1 C19 1.237(5) . ?
F3 C24 1.230(17) . ?
F2 C24 1.304(11) . ?
N1 C19 1.323(5) . ?
N1 C20 1.468(5) . ?
N1 H1 0.8800 . ?
C15 C16 1.363(8) . ?
C15 C14 1.402(7) . ?
C15 H15 0.9500 . ?
C17 C16 1.371(7) . ?
C17 C18 1.400(6) . ?
C17 H17 0.9500 . ?
C16 H16 0.9500 . ?
C2 C1 1.378(6) . ?
C2 C3 1.388(6) . ?
C2 H2 0.9500 . ?
C12 C11 1.373(7) . ?
C12 C7 1.389(7) . ?
C12 H12 0.9500 . ?
C5 C6 1.375(7) . ?
C5 C4 1.384(7) . ?
C5 H5 0.9500 . ?
C13 C18 1.399(6) . ?
C13 C14 1.407(6) . ?
C9 C10 1.330(8) . ?
C9 C8 1.399(7) . ?
C9 H9 0.9500 . ?
C18 C19 1.491(6) . ?
F1 C24 1.430(17) . ?
F1 F1 1.444(18) 2_565 ?
C4 C3 1.378(7) . ?
C4 H4 0.9500 . ?
C24 S1 1.821(12) . ?
C14 H14 0.9500 . ?
C6 C1 1.375(6) . ?
C6 H6 0.9500 . ?
S1 O3 1.496(6) 2_565 ?
S1 O2 1.718(19) . ?
S1 S1 1.925(7) 2_565 ?
O2 O5 0.69(2) . ?
C11 C10 1.372(8) . ?
C11 H11 0.9500 . ?
C22 C21 1.515(7) . ?
C22 C22 1.524(10) 3_756 ?
C22 H22A 0.9900 . ?
C22 H22B 0.9900 . ?
C20 C21 1.512(6) . ?
C20 C20 1.522(8) 3_756 ?
C20 H20 1.0000 . ?
C10 H10 0.9500 . ?
C7 C8 1.379(7) . ?
C8 H8 0.9500 . ?
C3 H3 0.9500 . ?
C21 H21A 0.9900 . ?
C21 H21B 0.9900 . ?

loop_
_geom_hbond_atom_site_label_D
_geom_hbond_atom_site_label_H
_geom_hbond_atom_site_label_A
_geom_hbond_distance_DH
_geom_hbond_distance_HA
_geom_hbond_distance_DA
_geom_hbond_angle_DHA
_geom_hbond_site_symmetry_A
N1 H1 O5 0.88 2.12 2.929(14) 153.2 4_765

loop_
_geom_torsion_atom_site_label_1
_geom_torsion_atom_site_label_2
_geom_torsion_atom_site_label_3
_geom_torsion_atom_site_label_4
_geom_torsion
_geom_torsion_site_symmetry_1
_geom_torsion_site_symmetry_2
_geom_torsion_site_symmetry_3
_geom_torsion_site_symmetry_4
_geom_torsion_publ_flag
P1 Ag1 P1 C7 -50.59(16) 2_566 . . . ?
P1 Ag1 P1 C1 66.44(15) 2_566 . . . ?
P1 Ag1 P1 C13 -171.05(17) 2_566 . . . ?
C14 C15 C16 C17 0.7(7) . . . . ?
C18 C17 C16 C15 0.4(7) . . . . ?
C7 P1 C13 C18 -86.3(3) . . . . ?
C1 P1 C13 C18 164.1(3) . . . . ?
Ag1 P1 C13 C18 38.4(4) . . . . ?
C7 P1 C13 C14 93.1(4) . . . . ?
C1 P1 C13 C14 -16.5(4) . . . . ?
Ag1 P1 C13 C14 -142.2(3) . . . . ?
C14 C13 C18 C17 0.7(6) . . . . ?
P1 C13 C18 C17 -179.9(3) . . . . ?
C14 C13 C18 C19 -178.3(4) . . . . ?
P1 C13 C18 C19 1.1(5) . . . . ?
C16 C17 C18 C13 -1.1(6) . . . . ?
C16 C17 C18 C19 177.8(4) . . . . ?
C6 C5 C4 C3 -0.6(11) . . . . ?
F1 F1 C24 F3 -157.7(11) 2_565 . . . ?
F1 F1 C24 F2 79.9(13) 2_565 . . . ?
F1 F1 C24 S1 -35.6(14) 2_565 . . . ?
C16 C15 C14 C13 -1.1(7) . . . . ?
C18 C13 C14 C15 0.4(6) . . . . ?
P1 C13 C14 C15 -179.0(3) . . . . ?
C4 C5 C6 C1 1.2(10) . . . . ?
S1 O3 S1 O3 -4.0(6) 2_565 . . 2_565 ?
S1 O3 S1 O2 -160.6(6) 2_565 . . . ?
S1 O3 S1 C24 115.5(6) 2_565 . . . ?
F3 C24 S1 O3 175.5(9) . . . 2_565 ?
F2 C24 S1 O3 -59.5(13) . . . 2_565 ?
F1 C24 S1 O3 50.2(9) . . . 2_565 ?
F3 C24 S1 O3 68.3(11) . . . . ?
F2 C24 S1 O3 -166.7(11) . . . . ?
F1 C24 S1 O3 -57.1(8) . . . . ?
F3 C24 S1 O2 -48.0(11) . . . . ?
F2 C24 S1 O2 77.1(12) . . . . ?
F1 C24 S1 O2 -173.3(9) . . . . ?
F3 C24 S1 S1 117.0(10) . . . 2_565 ?
F2 C24 S1 S1 -118.0(11) . . . 2_565 ?
F1 C24 S1 S1 -8.4(9) . . . 2_565 ?
O3 S1 O2 O5 -16(3) 2_565 . . . ?
O3 S1 O2 O5 130(2) . . . . ?
C24 S1 O2 O5 -136(2) . . . . ?
S1 S1 O2 O5 85(3) 2_565 . . . ?
C7 C12 C11 C10 0.7(9) . . . . ?
C20 N1 C19 O1 -4.6(6) . . . . ?
C20 N1 C19 C18 175.3(3) . . . . ?
C13 C18 C19 O1 24.2(6) . . . . ?
C17 C18 C19 O1 -154.8(4) . . . . ?
C13 C18 C19 N1 -155.7(4) . . . . ?
C17 C18 C19 N1 25.3(5) . . . . ?
C19 N1 C20 C21 -86.8(5) . . . . ?
C19 N1 C20 C20 150.3(4) . . . 3_756 ?
C8 C9 C10 C11 1.5(9) . . . . ?
C12 C11 C10 C9 -1.6(9) . . . . ?
C11 C12 C7 C8 0.3(8) . . . . ?
C11 C12 C7 P1 -177.9(4) . . . . ?
C1 P1 C7 C8 -107.6(4) . . . . ?
C13 P1 C7 C8 142.1(4) . . . . ?
Ag1 P1 C7 C8 13.6(4) . . . . ?
C1 P1 C7 C12 70.5(5) . . . . ?
C13 P1 C7 C12 -39.7(5) . . . . ?
Ag1 P1 C7 C12 -168.2(4) . . . . ?
C5 C6 C1 C2 -0.7(9) . . . . ?
C5 C6 C1 P1 178.0(5) . . . . ?
C3 C2 C1 C6 -0.4(8) . . . . ?
C3 C2 C1 P1 -179.2(4) . . . . ?
C7 P1 C1 C6 -28.0(5) . . . . ?
C13 P1 C1 C6 81.0(5) . . . . ?
Ag1 P1 C1 C6 -149.4(4) . . . . ?
C7 P1 C1 C2 150.7(4) . . . . ?
C13 P1 C1 C2 -100.3(4) . . . . ?
Ag1 P1 C1 C2 29.3(4) . . . . ?
C12 C7 C8 C9 -0.4(7) . . . . ?
P1 C7 C8 C9 177.8(4) . . . . ?
C10 C9 C8 C7 -0.4(8) . . . . ?
C5 C4 C3 C2 -0.5(10) . . . . ?
C1 C2 C3 C4 1.0(9) . . . . ?
N1 C20 C21 C22 179.3(4) . . . . ?
C20 C20 C21 C22 -57.1(6) 3_756 . . . ?
C22 C22 C21 C20 55.1(8) 3_756 . . . ?

loop_
_platon_squeeze_void_nr
_platon_squeeze_void_average_x
_platon_squeeze_void_average_y
_platon_squeeze_void_average_z
_platon_squeeze_void_volume
_platon_squeeze_void_count_electrons
_platon_squeeze_void_content
1 0.000 0.000 -0.041 325 55 ' '
2 0.500 0.500 -0.027 325 55 ' '
